data_4135271
loop_
_publ_author_name
'Zhang, Zhi-Xu'
'Zhang, Han-Yue'
'Zhang, Wei'
'Chen, Xiao-Gang'
'Wang, Hui'
'Xiong, Ren-Gen'

_publ_section_title
;
 Organometallic-Based Hybrid Perovskite Piezoelectrics with a Narrow Band
 Gap.
;
_journal_issue 41
_journal_name_full 'Journal of the American Chemical Society'
_journal_page_first 17787
_journal_page_last 17794
_journal_paper_doi 10.1021/jacs.0c09288
_journal_volume 142
_journal_year 2020
_chemical_formula_moiety 'C14 H20 Fe N, Br2 I Pb'
_chemical_formula_sum 'C14 H20 Br2 Fe I N Pb'
_chemical_formula_weight 752.06
_space_group_crystal_system monoclinic
_space_group_IT_number 5
_space_group_name_Hall 'C 2y'
_space_group_name_H-M_alt 'C 1 2 1'
_atom_sites_solution_hydrogens mixed
_audit_creation_method SHELXL-2014/7
_cell_angle_alpha 90
_cell_angle_beta 92.550(9)
_cell_angle_gamma 90
_cell_formula_units_Z 4
_cell_length_a 25.248(3)
_cell_length_b 10.0268(7)
_cell_length_c 7.9347(7)
_cell_measurement_reflns_used 6542
_cell_measurement_temperature 293(2)
_cell_measurement_theta_max 29.8690
_cell_measurement_theta_min 2.6210
_cell_volume 2006.7(3)
_computing_cell_refinement 'CrysAlisPro 1.171.40.14e (Rigaku OD, 2018)'
_computing_data_collection 'CrysAlisPro 1.171.40.14e (Rigaku OD, 2018)'
_computing_data_reduction 'CrysAlisPro 1.171.40.14e (Rigaku OD, 2018)'
_computing_structure_refinement 'SHELXL-2014/7 (Sheldrick, 2014)'
_computing_structure_solution 'SHELXL-2014/7 (Sheldrick, 2014)'
_diffrn_ambient_temperature 293(2)
_diffrn_measured_fraction_theta_full 0.999
_diffrn_measured_fraction_theta_max 0.999
_diffrn_measurement_device_type 'XtaLAB Synergy R, DW system, HyPix'
_diffrn_measurement_method '\w scans'
_diffrn_radiation_type MoK\a
_diffrn_radiation_wavelength 0.71073
_diffrn_reflns_av_R_equivalents 0.0381
_diffrn_reflns_av_unetI/netI 0.0395
_diffrn_reflns_Laue_measured_fraction_full 0.999
_diffrn_reflns_Laue_measured_fraction_max 0.999
_diffrn_reflns_limit_h_max 29
_diffrn_reflns_limit_h_min -29
_diffrn_reflns_limit_k_max 11
_diffrn_reflns_limit_k_min -11
_diffrn_reflns_limit_l_max 9
_diffrn_reflns_limit_l_min -9
_diffrn_reflns_number 7821
_diffrn_reflns_point_group_measured_fraction_full 0.999
_diffrn_reflns_point_group_measured_fraction_max 0.999
_diffrn_reflns_theta_full 24.999
_diffrn_reflns_theta_max 24.999
_diffrn_reflns_theta_min 2.569
_diffrn_source 'Rotating-anode X-ray tube'
_exptl_absorpt_coefficient_mu 14.613
_exptl_absorpt_correction_T_max 0.031
_exptl_absorpt_correction_T_min 0.015
_exptl_absorpt_correction_type multi-scan
_exptl_absorpt_process_details
;
CrysAlisPro 1.171.40.14e (Rigaku Oxford Diffraction, 2018)
Empirical absorption correction using spherical harmonics,
 implemented in SCALE3 ABSPACK scaling algorithm.
;
_exptl_crystal_colour brown
_exptl_crystal_density_diffrn 2.489
_exptl_crystal_description Flake
_exptl_crystal_F_000 1368
_exptl_crystal_size_max 0.32
_exptl_crystal_size_mid 0.25
_exptl_crystal_size_min 0.23
_refine_diff_density_max 1.798
_refine_diff_density_min -1.549
_refine_diff_density_rms 0.221
_refine_ls_abs_structure_details
;
 Refined as an inversion twin.
;
_refine_ls_abs_structure_Flack 0.02(2)
_refine_ls_extinction_method none
_refine_ls_goodness_of_fit_ref 1.128
_refine_ls_hydrogen_treatment constr
_refine_ls_matrix_type full
_refine_ls_number_parameters 177
_refine_ls_number_reflns 3311
_refine_ls_number_restraints 152
_refine_ls_restrained_S_all 1.121
_refine_ls_R_factor_all 0.0499
_refine_ls_R_factor_gt 0.0468
_refine_ls_shift/su_max 0.001
_refine_ls_shift/su_mean 0.000
_refine_ls_structure_factor_coef Fsqd
_refine_ls_weighting_details 'w=1/[\s^2^(Fo^2^)+(0.0823P)^2^+15.8115P] where P=(Fo^2^+2Fc^2^)/3'
_refine_ls_weighting_scheme calc
_refine_ls_wR_factor_gt 0.1324
_refine_ls_wR_factor_ref 0.1341
_reflns_Friedel_coverage 0.882
_reflns_Friedel_fraction_full 0.999
_reflns_Friedel_fraction_max 0.999
_reflns_number_gt 3057
_reflns_number_total 3311
_reflns_threshold_expression 'I > 2\s(I)'
_cod_data_source_file ja0c09288_si_003.cif
_cod_data_source_block (FMTMA)PbBr2I
_cod_depositor_comments 'Adding full bibliography for 4135269--4135271.cif.'
_cod_original_cell_volume 2006.8(3)
_cod_original_sg_symbol_H-M 'C 2'
_cod_database_code 4135271
_shelx_shelxl_version_number 2014/7
_shelx_space_group_comment
;
The symmetry employed for this shelxl refinement is uniquely defined
by the following loop, which should always be used as a source of
symmetry information in preference to the above space-group names.
They are only intended as comments.
;

loop_
_space_group_symop_operation_xyz
'x, y, z'
'-x, y, -z'
'x+1/2, y+1/2, z'
'-x+1/2, y+1/2, -z'

loop_
_atom_site_label
_atom_site_type_symbol
_atom_site_fract_x
_atom_site_fract_y
_atom_site_fract_z
_atom_site_U_iso_or_equiv
_atom_site_adp_type
_atom_site_occupancy
_atom_site_site_symmetry_order
_atom_site_calc_flag
_atom_site_refinement_flags_posn
_atom_site_refinement_flags_adp
_atom_site_refinement_flags_occupancy
_atom_site_disorder_assembly
_atom_site_disorder_group
Br1 Br 1.04117(9) 0.6998(2) 0.2338(3) 0.0494(6) Uani 1 1 d . U . . .
Br2 Br 0.90566(8) 0.4702(2) 0.2372(3) 0.0435(5) Uani 1 1 d . U . . .
C1 C 0.8082(9) 0.091(2) 0.185(3) 0.059(4) Uani 1 1 d D U . . .
C2 C 0.7593(8) 0.0157(17) 0.191(2) 0.040(4) Uani 1 1 d D U . . .
H14 H 0.7527 -0.0595 0.2663 0.048 Uiso 1 1 calc R U . . .
C3 C 0.7217(9) 0.072(2) 0.064(3) 0.045(5) Uani 1 1 d . U . . .
H21 H 0.6850 0.0435 0.0388 0.054 Uiso 1 1 d R U . . .
C4 C 0.7497(9) 0.177(2) -0.016(3) 0.044(5) Uani 1 1 d . U . . .
H15 H 0.7331 0.2369 -0.1006 0.053 Uiso 1 1 d R U . . .
C5 C 0.8012(8) 0.1911(19) 0.061(2) 0.036(4) Uani 1 1 d . U . . .
H18 H 0.8276 0.2575 0.0315 0.043 Uiso 1 1 calc R U . . .
C6 C 0.7536(11) 0.257(2) 0.495(3) 0.059(4) Uani 1 1 d D U . . .
H1 H 0.7713 0.2010 0.5814 0.071 Uiso 1 1 d R U . . .
C7 C 0.7028(11) 0.224(3) 0.455(3) 0.078(7) Uani 1 1 d D U . . .
H23 H 0.6823 0.1455 0.4855 0.094 Uiso 1 1 d R U . . .
C8 C 0.6827(13) 0.309(4) 0.342(4) 0.083(9) Uani 1 1 d . U . . .
H22 H 0.6463 0.3051 0.2937 0.100 Uiso 1 1 d R U . . .
C9 C 0.7211(14) 0.401(2) 0.296(3) 0.069(8) Uani 1 1 d . U . . .
H28 H 0.7196 0.4832 0.2297 0.083 Uiso 1 1 d R U . . .
C10 C 0.7681(13) 0.366(2) 0.402(3) 0.082(7) Uani 1 1 d D U . . .
H24 H 0.8021 0.4126 0.4092 0.099 Uiso 1 1 calc R U . . .
C11 C 0.8569(10) 0.072(2) 0.305(3) 0.051(6) Uani 1 1 d . U . . .
H19A H 0.8456 0.0346 0.4100 0.062 Uiso 1 1 d R U . . .
H19B H 0.8707 0.1608 0.3279 0.062 Uiso 1 1 d R U . . .
C12 C 0.8802(10) -0.154(2) 0.193(3) 0.053(6) Uani 1 1 d . U . . .
H29A H 0.8575 -0.1903 0.2754 0.079 Uiso 1 1 d R U . . .
H29B H 0.9099 -0.2125 0.1801 0.079 Uiso 1 1 d R U . . .
H29C H 0.8607 -0.1453 0.0869 0.079 Uiso 1 1 d R U . . .
C13 C 0.9231(14) 0.047(3) 0.094(4) 0.091(10) Uani 1 1 d . U . . .
H26A H 0.9171 -0.0069 -0.0048 0.136 Uiso 1 1 d R U . . .
H26B H 0.9606 0.0583 0.1163 0.136 Uiso 1 1 d R U . . .
H26C H 0.9070 0.1332 0.0753 0.136 Uiso 1 1 d R U . . .
C14 C 0.9439(11) -0.030(3) 0.376(4) 0.080(9) Uani 1 1 d . U . . .
H3A H 0.9547 0.0567 0.4150 0.121 Uiso 1 1 d R U . . .
H3B H 0.9744 -0.0791 0.3428 0.121 Uiso 1 1 d R U . . .
H3C H 0.9274 -0.0771 0.4650 0.121 Uiso 1 1 d R U . . .
Fe1 Fe 0.74710(11) 0.2121(3) 0.2435(3) 0.0328(6) Uani 1 1 d . U . . .
I1 I 1.05872(10) 0.2771(2) 0.2792(2) 0.0763(7) Uani 1 1 d . U . . .
N1 N 0.9015(6) -0.0100(17) 0.2394(18) 0.035(3) Uani 1 1 d . U . . .
Pb1 Pb 1.0000 0.48372(11) 0.5000 0.0387(3) Uani 1 2 d S TU P . .
Pb2 Pb 1.0000 0.48450(11) 0.0000 0.0385(3) Uani 1 2 d S TU P . .

loop_
_atom_site_aniso_label
_atom_site_aniso_U_11
_atom_site_aniso_U_22
_atom_site_aniso_U_33
_atom_site_aniso_U_23
_atom_site_aniso_U_13
_atom_site_aniso_U_12
Br1 0.0560(14) 0.0429(11) 0.0500(12) -0.0075(10) 0.0091(10) -0.0087(11)
Br2 0.0307(9) 0.0515(11) 0.0482(10) 0.0041(9) -0.0014(7) -0.0093(10)
C1 0.077(9) 0.050(7) 0.050(7) -0.016(6) 0.005(7) 0.016(7)
C2 0.048(10) 0.028(9) 0.045(9) -0.004(7) 0.014(8) -0.001(7)
C3 0.038(11) 0.040(10) 0.056(11) -0.016(9) -0.003(9) 0.013(9)
C4 0.039(11) 0.049(10) 0.045(10) -0.004(8) 0.006(8) 0.025(9)
C5 0.038(10) 0.037(9) 0.033(8) 0.002(7) 0.006(7) 0.002(8)
C6 0.077(9) 0.050(7) 0.050(7) -0.016(6) 0.005(7) 0.016(7)
C7 0.096(14) 0.075(14) 0.067(12) -0.004(11) 0.048(11) 0.007(12)
C8 0.058(16) 0.091(18) 0.101(18) -0.031(15) 0.018(14) 0.028(14)
C9 0.12(2) 0.041(11) 0.052(12) 0.009(10) 0.035(13) 0.031(12)
C10 0.085(15) 0.071(12) 0.093(14) -0.070(10) 0.032(12) -0.019(11)
C11 0.064(14) 0.050(11) 0.039(10) -0.004(9) -0.012(9) 0.013(10)
C12 0.057(15) 0.036(10) 0.068(14) -0.009(10) 0.028(11) 0.002(10)
C13 0.07(2) 0.060(16) 0.14(3) 0.021(18) 0.030(18) -0.006(14)
C14 0.056(15) 0.081(19) 0.101(19) -0.029(16) -0.027(14) 0.020(15)
Fe1 0.0349(15) 0.0294(13) 0.0346(12) -0.0041(11) 0.0072(10) 0.0055(12)
I1 0.1136(18) 0.0625(11) 0.0530(9) -0.0031(8) 0.0066(9) 0.0190(11)
N1 0.032(8) 0.030(7) 0.044(7) -0.002(8) 0.002(6) 0.007(8)
Pb1 0.0433(6) 0.0407(5) 0.0324(5) 0.000 0.0039(4) 0.000
Pb2 0.0437(6) 0.0396(5) 0.0324(5) 0.000 0.0043(4) 0.000

loop_
_atom_type_symbol
_atom_type_description
_atom_type_scat_dispersion_real
_atom_type_scat_dispersion_imag
_atom_type_scat_source
C C 0.0033 0.0016 'International Tables Vol C Tables 4.2.6.8 and 6.1.1.4'
H H 0.0000 0.0000 'International Tables Vol C Tables 4.2.6.8 and 6.1.1.4'
N N 0.0061 0.0033 'International Tables Vol C Tables 4.2.6.8 and 6.1.1.4'
Fe Fe 0.3463 0.8444 'International Tables Vol C Tables 4.2.6.8 and 6.1.1.4'
I I -0.4742 1.8119 'International Tables Vol C Tables 4.2.6.8 and 6.1.1.4'
Pb Pb -3.3944 10.1111 'International Tables Vol C Tables 4.2.6.8 and 6.1.1.4'
Br Br -0.2901 2.4595 'International Tables Vol C Tables 4.2.6.8 and 6.1.1.4'

loop_
_geom_angle_atom_site_label_1
_geom_angle_atom_site_label_2
_geom_angle_atom_site_label_3
_geom_angle
_geom_angle_site_symmetry_1
_geom_angle_site_symmetry_3
_geom_angle_publ_flag
Pb2 Br1 Pb1 78.99(6) . . ?
Pb1 Br2 Pb2 79.53(5) . . ?
C5 C1 C2 108.1(19) . . ?
C5 C1 C11 126(2) . . ?
C2 C1 C11 125(2) . . ?
C5 C1 Fe1 70.0(13) . . ?
C2 C1 Fe1 69.3(11) . . ?
C11 C1 Fe1 121.9(15) . . ?
C1 C2 C3 107.9(18) . . ?
C1 C2 Fe1 69.1(11) . . ?
C3 C2 Fe1 70.8(11) . . ?
C4 C3 C2 105.6(18) . . ?
C4 C3 Fe1 70.1(12) . . ?
C2 C3 Fe1 67.6(10) . . ?
C5 C4 C3 109.9(18) . . ?
C5 C4 Fe1 68.2(11) . . ?
C3 C4 Fe1 69.6(11) . . ?
C1 C5 C4 108.4(18) . . ?
C1 C5 Fe1 69.4(12) . . ?
C4 C5 Fe1 71.7(11) . . ?
C7 C6 C10 110(3) . . ?
C7 C6 Fe1 71.5(14) . . ?
C10 C6 Fe1 70.3(14) . . ?
C8 C7 C6 110(3) . . ?
C8 C7 Fe1 72.0(16) . . ?
C6 C7 Fe1 70.1(15) . . ?
C7 C8 C9 111(3) . . ?
C7 C8 Fe1 70.8(16) . . ?
C9 C8 Fe1 69.3(15) . . ?
C8 C9 C10 104(2) . . ?
C8 C9 Fe1 71.1(15) . . ?
C10 C9 Fe1 68.6(12) . . ?
C6 C10 C9 106(2) . . ?
C6 C10 Fe1 70.5(13) . . ?
C9 C10 Fe1 69.5(14) . . ?
N1 C11 C1 116.4(17) . . ?
C2 Fe1 C1 41.6(6) . . ?
C2 Fe1 C5 69.2(8) . . ?
C1 Fe1 C5 40.6(9) . . ?
C2 Fe1 C9 170.0(11) . . ?
C1 Fe1 C9 148.3(12) . . ?
C5 Fe1 C9 118.0(9) . . ?
C2 Fe1 C6 113.9(9) . . ?
C1 Fe1 C6 108.9(10) . . ?
C5 Fe1 C6 133.3(9) . . ?
C9 Fe1 C6 67.1(10) . . ?
C2 Fe1 C10 144.6(11) . . ?
C1 Fe1 C10 114.3(11) . . ?
C5 Fe1 C10 110.5(9) . . ?
C9 Fe1 C10 42.0(13) . . ?
C6 Fe1 C10 39.3(7) . . ?
C2 Fe1 C7 108.4(10) . . ?
C1 Fe1 C7 131.7(11) . . ?
C5 Fe1 C7 170.5(10) . . ?
C9 Fe1 C7 65.8(11) . . ?
C6 Fe1 C7 38.4(7) . . ?
C10 Fe1 C7 65.8(11) . . ?
C2 Fe1 C8 131.0(12) . . ?
C1 Fe1 C8 168.5(13) . . ?
C5 Fe1 C8 150.9(12) . . ?
C9 Fe1 C8 39.5(13) . . ?
C6 Fe1 C8 63.9(12) . . ?
C10 Fe1 C8 66.6(13) . . ?
C7 Fe1 C8 37.2(12) . . ?
C2 Fe1 C3 41.6(8) . . ?
C1 Fe1 C3 69.7(9) . . ?
C5 Fe1 C3 69.0(8) . . ?
C9 Fe1 C3 132.2(11) . . ?
C6 Fe1 C3 145.6(9) . . ?
C10 Fe1 C3 173.6(11) . . ?
C7 Fe1 C3 115.7(11) . . ?
C8 Fe1 C3 110.5(12) . . ?
C2 Fe1 C4 68.1(8) . . ?
C1 Fe1 C4 67.7(9) . . ?
C5 Fe1 C4 40.1(8) . . ?
C9 Fe1 C4 112.2(9) . . ?
C6 Fe1 C4 172.8(11) . . ?
C10 Fe1 C4 135.4(10) . . ?
C7 Fe1 C4 148.5(11) . . ?
C8 Fe1 C4 120.5(11) . . ?
C3 Fe1 C4 40.3(9) . . ?
Pb1 I1 Pb2 75.61(5) . . ?
C13 N1 C14 111(2) . . ?
C13 N1 C11 112(2) . . ?
C14 N1 C11 110.2(17) . . ?
C13 N1 C12 108.7(19) . . ?
C14 N1 C12 105.6(19) . . ?
C11 N1 C12 109.1(16) . . ?
Br2 Pb1 Br2 174.98(10) . 2_756 ?
Br2 Pb1 I1 88.78(6) . 2_756 ?
Br2 Pb1 I1 87.90(6) 2_756 2_756 ?
Br2 Pb1 I1 87.90(6) . . ?
Br2 Pb1 I1 88.77(6) 2_756 . ?
I1 Pb1 I1 97.08(9) 2_756 . ?
Br2 Pb1 Br1 102.09(6) . 2_756 ?
Br2 Pb1 Br1 81.34(6) 2_756 2_756 ?
I1 Pb1 Br1 84.48(5) 2_756 2_756 ?
I1 Pb1 Br1 169.94(5) . 2_756 ?
Br2 Pb1 Br1 81.34(6) . . ?
Br2 Pb1 Br1 102.09(6) 2_756 . ?
I1 Pb1 Br1 169.94(5) 2_756 . ?
I1 Pb1 Br1 84.48(5) . . ?
Br1 Pb1 Br1 95.74(8) 2_756 . ?
Br1 Pb2 Br1 88.03(9) . 2_755 ?
Br1 Pb2 Br2 84.98(6) . . ?
Br1 Pb2 Br2 98.86(6) 2_755 . ?
Br1 Pb2 Br2 98.86(6) . 2_755 ?
Br1 Pb2 Br2 84.98(6) 2_755 2_755 ?
Br2 Pb2 Br2 174.70(10) . 2_755 ?
Br1 Pb2 I1 171.79(7) . 2_755 ?
Br1 Pb2 I1 84.64(5) 2_755 2_755 ?
Br2 Pb2 I1 92.49(6) . 2_755 ?
Br2 Pb2 I1 84.20(6) 2_755 2_755 ?
Br1 Pb2 I1 84.64(5) . . ?
Br1 Pb2 I1 171.79(7) 2_755 . ?
Br2 Pb2 I1 84.20(6) . . ?
Br2 Pb2 I1 92.49(6) 2_755 . ?
I1 Pb2 I1 102.90(8) 2_755 . ?

loop_
_geom_bond_atom_site_label_1
_geom_bond_atom_site_label_2
_geom_bond_distance
_geom_bond_site_symmetry_2
_geom_bond_publ_flag
Br1 Pb2 3.002(2) . ?
Br1 Pb1 3.230(2) . ?
Br2 Pb1 3.0982(19) . ?
Br2 Pb2 3.104(2) . ?
C1 C5 1.41(3) . ?
C1 C2 1.45(2) . ?
C1 C11 1.53(3) . ?
C1 Fe1 2.04(2) . ?
C2 C3 1.47(3) . ?
C2 Fe1 2.038(18) . ?
C3 C4 1.44(3) . ?
C3 Fe1 2.08(2) . ?
C4 C5 1.42(3) . ?
C4 Fe1 2.09(2) . ?
C5 Fe1 2.043(19) . ?
C6 C7 1.35(2) . ?
C6 C10 1.37(2) . ?
C6 Fe1 2.04(2) . ?
C7 C8 1.32(4) . ?
C7 Fe1 2.06(2) . ?
C8 C9 1.40(5) . ?
C8 Fe1 2.08(3) . ?
C9 C10 1.47(4) . ?
C9 Fe1 2.05(2) . ?
C10 Fe1 2.04(2) . ?
C11 N1 1.51(3) . ?
C12 N1 1.58(3) . ?
C13 N1 1.42(3) . ?
C14 N1 1.50(3) . ?
I1 Pb1 3.129(2) . ?
I1 Pb2 3.337(2) . ?
Pb1 Br2 3.0983(19) 2_756 ?
Pb1 I1 3.129(2) 2_756 ?
Pb1 Br1 3.230(2) 2_756 ?
Pb2 Br1 3.002(2) 2_755 ?
Pb2 Br2 3.104(2) 2_755 ?
Pb2 I1 3.337(2) 2_755 ?
